data_2018245
loop_
_publ_author_name
'Assaad, Thaer'
'Rukiah, Mwaffak'

_publ_section_title
;
 Powder X-ray study of racemic
 (2<i>RS</i>,3<i>RS</i>)-5-amino-3-(4-phenylpiperazin-1-yl)-1,2,3,4-tetrahydronaphthalen-2-ol
;
_journal_coeditor_code FA3258
_journal_issue 10
_journal_name_full 'Acta Crystallographica Section C'
_journal_page_first o378
_journal_page_last o381
_journal_paper_doi 10.1107/S0108270111036869
_journal_volume 67
_journal_year 2011
_chemical_formula_iupac 'C20 H25 N3 O'
_chemical_formula_moiety 'C20 H25 N3 O'
_chemical_formula_sum 'C20 H25 N3 O'
_chemical_formula_weight 323.44
_chemical_name_systematic
;
(2<i>RS</i>,3<i>RS</i>)-5-amino-3-(4-phenylpiperazin-1-yl)-1,2,3,4-
tetrahydronaphthalen-2-ol
;
_space_group_IT_number 14
_symmetry_cell_setting monoclinic
_symmetry_space_group_name_Hall '-P 2ybc'
_symmetry_space_group_name_H-M 'P 1 21/c 1'
_cell_angle_alpha 90.0
_cell_angle_beta 90.5787(17)
_cell_angle_gamma 90.0
_cell_formula_units_Z 4
_cell_length_a 11.4132(4)
_cell_length_b 8.8555(3)
_cell_length_c 17.1797(4)
_cell_measurement_temperature 298
_cell_volume 1736.26(9)
_computing_cell_refinement 'GSAS (Larson & Von Dreele, 2004)'
_computing_data_collection 'WinXPOW (Stoe & Cie,1999)'
_computing_data_reduction 'WinXPOW (Stoe & Cie, 1999)'
_computing_molecular_graphics 'ORTEP (Farrugia, 1997)'
_computing_publication_material 'publCIF  (Westrip, 2010)'
_computing_structure_refinement 'GSAS (Larson & Von Dreele, 2004)'
_computing_structure_solution 'FOX (Favre-Nicolin & \<Cern\'y, 2002)'
_diffrn_ambient_temperature 298
_diffrn_measurement_device_type 'Stoe transmission STADI P'
_diffrn_radiation_monochromator 'Ge 111'
_diffrn_radiation_type 'Cu K\a~1~'
_diffrn_radiation_wavelength 1.5406
_exptl_absorpt_coefficient_mu 0.608
_exptl_absorpt_correction_T_max 0.66390
_exptl_absorpt_correction_T_min 0.65340
_exptl_absorpt_correction_type cylinder
_exptl_absorpt_process_details '(GSAS; Larson & Von Dreele, 2004)'
_exptl_crystal_density_diffrn 1.237
_exptl_crystal_F_000 696
_pd_calc_method 'Rietveld Refinement'
_pd_char_colour white
_pd_char_particle_morphology 'Fine powder'
_pd_instr_dist_mono/spec 230
_pd_instr_dist_spec/detc 220
_pd_instr_dist_src/mono 260
_pd_instr_location
;
Chemistry Department
Atomic Energy Commission
Damascus
P.O.Box 6091
Syrian Arab Republic
;
_pd_meas_2theta_range_inc 0.02
_pd_meas_2theta_range_max 89.98
_pd_meas_2theta_range_min 5.0
_pd_meas_number_of_points 4250
_pd_meas_scan_method step
_pd_phase_name 'Sample A'
_pd_prep_pressure 101.3
_pd_prep_temperature 298
_pd_proc_2theta_range_inc 0.02
_pd_proc_2theta_range_max 89.95242
_pd_proc_2theta_range_min 4.97241
_pd_proc_info_datetime 2010-07-31T19:42:57
_pd_proc_info_excluded_regions none
_pd_proc_ls_background_function
;   GSAS Background function number 1 with 20 terms.
 Shifted Chebyshev function of 1st kind
      1:    2382.05     2:   -2440.77     3:    1212.48     4:   -223.136
      5:   -152.966     6:    162.127     7:   -101.052     8:   -8.07464
      9:    43.2336    10:    38.2778    11:   -89.5240    12:    63.8750
     13:   -2.24672    14:   -37.7784    15:    28.2890    16:   -2.11921
     17:   -14.9596    18:    26.8405    19:   -28.3180    20:    19.4205
;
_pd_proc_ls_peak_cutoff 0.00100
_pd_proc_ls_profile_function
;
CW Profile function number 4 with  21 terms
Pseudovoigt profile coefficients as parameterized in (Thompson <i>et al.</i>,
1987).
Asymmetry correction of (Finger <i>et al.</i>, 1994).
Microstrain broadening by (Stephens, 1999).
[Stephens, P. W. (1999). <i>J. Appl. Cryst.</i> <b>32</b>, 281--289.]
Peak tails are ignored  where the intensity is below 0.0010 times the peak
 Aniso. broadening axis   0.0   0.0   1.0
;
_pd_proc_ls_prof_R_factor 0.0200
_pd_proc_ls_prof_wR_expected 0.0199
_pd_proc_ls_prof_wR_factor 0.0265
_pd_proc_number_of_points 4250
_pd_spec_mounting 'powder loaded between two Mylar foils'
_pd_spec_mount_mode transmission
_pd_spec_shape flat_sheet
_pd_spec_size_axial 7
_pd_spec_size_equat 7
_refine_diff_density_max 0.302
_refine_diff_density_min -0.359
_refine_ls_goodness_of_fit_all 1.37
_refine_ls_hydrogen_treatment constr
_refine_ls_matrix_type full
_refine_ls_number_parameters 190
_refine_ls_number_restraints 29
_refine_ls_shift/su_max 0.02
_refine_ls_shift/su_mean 0.00
_reflns_number_total 1404
_cod_data_source_file fa3258.cif
_cod_data_source_block I
_cod_original_cell_volume 1736.27(9)
_cod_original_sg_symbol_H-M 'P 21/c'
_cod_database_code 2018245

loop_
_symmetry_equiv_pos_site_id
_symmetry_equiv_pos_as_xyz
1 +x,+y,+z
2 -x,+y+1/2,-z+1/2
-1 -x,-y,-z
-2 +x,-y+1/2,+z+1/2

loop_
_atom_site_type_symbol
_atom_site_label
_atom_site_fract_x
_atom_site_fract_y
_atom_site_fract_z
_atom_site_U_iso_or_equiv
_atom_site_thermal_displace_type
_atom_site_occupancy
_atom_site_symmetry_multiplicity
C C1 0.6298(6) 0.4956(8) 0.9143(5) 0.0650(17) Uiso 1.0 4
C C2 0.7014(6) 0.6192(8) 0.8994(5) 0.0650(17) Uiso 1.0 4
C C3 0.6639(6) 0.7308(8) 0.8488(5) 0.0650(17) Uiso 1.0 4
C C4 0.5557(6) 0.7225(8) 0.8135(5) 0.0650(17) Uiso 1.0 4
C C5 0.4847(7) 0.5963(8) 0.8255(6) 0.0650(17) Uiso 1.0 4
C C6 0.5210(10) 0.4809(12) 0.8756(6) 0.0650(17) Uiso 1.0 4
C C7 0.3239(4) 0.3664(5) 0.8827(3) 0.0650(17) Uiso 1.0 4
C C8 0.2657(4) 0.2183(6) 0.8612(3) 0.0650(17) Uiso 1.0 4
C C9 0.4949(4) 0.2155(6) 0.9272(3) 0.0650(17) Uiso 1.0 4
C C10 0.4293(4) 0.0743(5) 0.8996(3) 0.0650(17) Uiso 1.0 4
C C11 0.2098(5) -0.0244(7) 0.9004(4) 0.0650(17) Uiso 1.0 4
C C12 0.2056(5) -0.1154(7) 0.9718(4) 0.0650(17) Uiso 1.0 4
C C13 0.1083(4) -0.2327(5) 0.9647(3) 0.0650(17) Uiso 1.0 4
C C14 0.0938(9) -0.3036(10) 0.8846(5) 0.0650(17) Uiso 1.0 4
C C15 0.1571(9) -0.2495(12) 0.8209(7) 0.0650(17) Uiso 1.0 4
C C16 0.2353(4) -0.1146(6) 0.8256(3) 0.0650(17) Uiso 1.0 4
C C17 0.0277(9) -0.4382(9) 0.8833(4) 0.0650(17) Uiso 1.0 4
C C18 0.0252(9) -0.5264(9) 0.8153(4) 0.0650(17) Uiso 1.0 4
C C19 0.0849(9) -0.4745(8) 0.7497(4) 0.0650(17) Uiso 1.0 4
C C20 0.1492(9) -0.3434(11) 0.7555(6) 0.0650(17) Uiso 1.0 4
N N1 0.4499(8) 0.3449(10) 0.8835(5) 0.0650(17) Uiso 1.0 4
N N2 0.3025(7) 0.0945(10) 0.9143(5) 0.0650(17) Uiso 1.0 4
N N3 0.2054(4) -0.2932(6) 0.6882(3) 0.0650(17) Uiso 1.0 4
O O1 0.1832(9) -0.0173(7) 1.0362(4) 0.0650(17) Uiso 1.0 4
H H1 0.65768 0.41433 0.94966 0.075 Uiso 1.0 4
H H2 0.77891 0.62766 0.92544 0.075 Uiso 1.0 4
H H3 0.71401 0.82004 0.83979 0.075 Uiso 1.0 4
H H4 0.53014 0.80287 0.77689 0.075 Uiso 1.0 4
H H5 0.40741 0.58954 0.79912 0.075 Uiso 1.0 4
H H7a 0.30264 0.44364 0.84429 0.075 Uiso 1.0 4
H H7b 0.29812 0.39862 0.93427 0.075 Uiso 1.0 4
H H8a 0.28715 0.19148 0.80781 0.075 Uiso 1.0 4
H H8b 0.1804 0.23056 0.86377 0.075 Uiso 1.0 4
H H9a 0.48156 0.23064 0.9829 0.075 Uiso 1.0 4
H H9b 0.57891 0.20389 0.91778 0.075 Uiso 1.0 4
H H10a 0.4418 0.05982 0.84372 0.075 Uiso 1.0 4
H H10b 0.45831 -0.01416 0.92813 0.075 Uiso 1.0 4
H H11 0.13319 0.02665 0.89381 0.075 Uiso 1.0 4
H H12 0.28178 -0.16674 0.97985 0.075 Uiso 1.0 4
H H13a 0.03401 -0.18448 0.97844 0.075 Uiso 1.0 4
H H13b 0.12456 -0.31367 1.0023 0.075 Uiso 1.0 4
H H16a 0.2205 -0.05011 0.78026 0.075 Uiso 1.0 4
H H16b 0.31756 -0.14685 0.82595 0.075 Uiso 1.0 4
H H17 -0.01421 -0.47202 0.93035 0.075 Uiso 1.0 4
H H18 -0.0207 -0.62121 0.81327 0.075 Uiso 1.0 4
H H19 0.08463 -0.5337 0.70088 0.075 Uiso 1.0 4
H H1N3 0.19475 -0.35884 0.65108 0.075 Uiso 1.0 4
H H2N3 0.28012 -0.28343 0.69776 0.075 Uiso 1.0 4
H H1o 0.17927 0.0703 1.02079 0.075 Uiso 1.0 4

loop_
_atom_type_symbol
_atom_type_number_in_cell
_atom_type_scat_Cromer_Mann_a1
_atom_type_scat_Cromer_Mann_a2
_atom_type_scat_Cromer_Mann_a3
_atom_type_scat_Cromer_Mann_a4
_atom_type_scat_Cromer_Mann_b1
_atom_type_scat_Cromer_Mann_b2
_atom_type_scat_Cromer_Mann_b3
_atom_type_scat_Cromer_Mann_b4
_atom_type_scat_Cromer_Mann_c
_atom_type_scat_dispersion_real
_atom_type_scat_dispersion_imag
_atom_type_scat_source
C 80.0 2.31000 20.8439 1.02000 10.2075 1.58860 0.56870 0.86500 51.6512 0.21560 0.000 0.000 International_Tables_Vol_C
N 12.0 12.2126 0.00570 3.13220 9.89330 2.01250 28.9975 1.16630 0.58260 -11.529 0.000 0.000 International_Tables_Vol_C
O 4.0 3.04850 13.2771 2.28680 5.70110 1.54630 0.32390 0.86700 32.9089 0.25080 0.000 0.000 International_Tables_Vol_C
H 100.0 0.49300 10.5109 0.32291 26.1257 0.14019 3.14236 0.04081 57.7997 0.00304 0.000 0.000 International_Tables_Vol_C

loop_
_geom_angle_atom_site_label_1
_geom_angle_atom_site_label_2
_geom_angle_atom_site_label_3
_geom_angle_site_symmetry_1
_geom_angle_site_symmetry_3
_geom_angle
_geom_angle_publ_flag
C2 C1 C6 1_555 1_555 120.2(6) n
C2 C1 H1 1_555 1_555 119.8 n
C6 C1 H1 1_555 1_555 119.8 n
C1 C2 C3 1_555 1_555 119.9(4) n
C1 C2 H2 1_555 1_555 120.0 n
C3 C2 H2 1_555 1_555 120.0 n
C2 C3 C4 1_555 1_555 120.8(4) n
C2 C3 H3 1_555 1_555 119.6 n
C4 C3 H3 1_555 1_555 119.6 n
C3 C4 C5 1_555 1_555 119.9(4) n
C3 C4 H4 1_555 1_555 120.0 n
C5 C4 H4 1_555 1_555 120.0 n
C4 C5 C6 1_555 1_555 120.5(6) n
C4 C5 H5 1_555 1_555 119.8 n
C6 C5 H5 1_555 1_555 119.7 n
C1 C6 C5 1_555 1_555 118.5(7) n
C1 C6 N1 1_555 1_555 121.4(8) n
C5 C6 N1 1_555 1_555 120.0(7) n
C8 C7 N1 1_555 1_555 108.7(5) n
C8 C7 H7a 1_555 1_555 109.6 n
C8 C7 H7b 1_555 1_555 109.8 n
N1 C7 H7a 1_555 1_555 109.6 n
N1 C7 H7b 1_555 1_555 109.7 n
H7a C7 H7b 1_555 1_555 109.4 n
C7 C8 N2 1_555 1_555 111.6(5) n
C7 C8 H8a 1_555 1_555 109.0 n
C7 C8 H8b 1_555 1_555 109.1 n
N2 C8 H8a 1_555 1_555 108.9 n
N2 C8 H8b 1_555 1_555 109.2 n
H8a C8 H8b 1_555 1_555 109.1 n
C10 C9 N1 1_555 1_555 108.3(5) n
C10 C9 H9a 1_555 1_555 109.5 n
C10 C9 H9b 1_555 1_555 109.8 n
N1 C9 H9a 1_555 1_555 109.8 n
N1 C9 H9b 1_555 1_555 109.7 n
H9a C9 H9b 1_555 1_555 109.7 n
C9 C10 N2 1_555 1_555 108.9(5) n
C9 C10 H10a 1_555 1_555 109.6 n
C9 C10 H10b 1_555 1_555 109.7 n
N2 C10 H10a 1_555 1_555 109.5 n
N2 C10 H10b 1_555 1_555 109.6 n
H10a C10 H10b 1_555 1_555 109.5 n
C12 C11 C16 1_555 1_555 114.8(5) n
C12 C11 N2 1_555 1_555 106.2(6) n
C12 C11 H11 1_555 1_555 108.0 n
C16 C11 N2 1_555 1_555 110.7(6) n
C16 C11 H11 1_555 1_555 108.4 n
N2 C11 H11 1_555 1_555 108.4 n
C11 C12 C13 1_555 1_555 109.7(5) n
C11 C12 O1 1_555 1_555 108.7(5) n
C11 C12 H12 1_555 1_555 109.4 n
C13 C12 O1 1_555 1_555 109.9(6) n
C13 C12 H12 1_555 1_555 109.6 n
O1 C12 H12 1_555 1_555 109.5 n
C12 C13 C14 1_555 1_555 115.3(6) n
C12 C13 H13a 1_555 1_555 108.3 n
C12 C13 H13b 1_555 1_555 108.2 n
C14 C13 H13a 1_555 1_555 108.2 n
C14 C13 H13b 1_555 1_555 108.2 n
H13a C13 H13b 1_555 1_555 108.5 n
C13 C14 C15 1_555 1_555 120.9(9) y
C13 C14 C17 1_555 1_555 114.6(6) n
C15 C14 C17 1_555 1_555 123.8(8) y
C14 C15 C16 1_555 1_555 122.9(9) y
C14 C15 C20 1_555 1_555 113.2(10) y
C16 C15 C20 1_555 1_555 123.6(9) n
C11 C16 C15 1_555 1_555 110.0(6) n
C11 C16 H16a 1_555 1_555 109.1 n
C11 C16 H16b 1_555 1_555 109.5 n
C15 C16 H16a 1_555 1_555 109.0 n
C15 C16 H16b 1_555 1_555 109.8 n
H16a C16 H16b 1_555 1_555 109.5 n
C14 C17 C18 1_555 1_555 119.2(5) n
C14 C17 H17 1_555 1_555 120.4 n
C18 C17 H17 1_555 1_555 120.3 n
C17 C18 C19 1_555 1_555 118.8(4) n
C17 C18 H18 1_555 1_555 120.4 n
C19 C18 H18 1_555 1_555 120.7 n
C18 C19 C20 1_555 1_555 118.7(5) n
C18 C19 H19 1_555 1_555 120.8 n
C20 C19 H19 1_555 1_555 120.4 n
C15 C20 C19 1_555 1_555 126.2(8) n
C15 C20 N3 1_555 1_555 116.6(8) n
C19 C20 N3 1_555 1_555 117.1(6) n
C6 N1 C7 1_555 1_555 116.3(7) n
C6 N1 C9 1_555 1_555 120.2(8) n
C7 N1 C9 1_555 1_555 116.8(6) n
C8 N2 C10 1_555 1_555 104.8(5) n
C8 N2 C11 1_555 1_555 103.0(6) n
C10 N2 C11 1_555 1_555 124.9(6) n
C20 N3 H1N3 1_555 1_555 109.3 n
C20 N3 H2N3 1_555 1_555 109.4 n
H1N3 N3 H2N3 1_555 1_555 109.5 n
C12 O1 H1o 1_555 1_555 109.5 n

loop_
_geom_bond_atom_site_label_1
_geom_bond_atom_site_label_2
_geom_bond_site_symmetry_2
_geom_bond_distance
_geom_bond_publ_flag
C1 C2 1_555 1.391(7) n
C1 C6 1_555 1.408(9) n
C1 H1 1_555 0.993 n
C2 C3 1_555 1.381(7) n
C2 H2 1_555 0.990 n
C3 C4 1_555 1.372(7) n
C3 H3 1_555 0.989 n
C4 C5 1_555 1.397(7) n
C4 H4 1_555 0.992 n
C5 C6 1_555 1.396(9) n
C5 H5 1_555 0.990 n
C6 N1 1_555 1.459(10) n
C7 C8 1_555 1.514(6) n
C7 N1 1_555 1.451(9) n
C7 H7a 1_555 0.980 n
C7 H7b 1_555 0.979 n
C8 N2 1_555 1.484(8) n
C8 H8a 1_555 0.981 n
C8 H8b 1_555 0.981 n
C9 C10 1_555 1.531(6) n
C9 N1 1_555 1.460(8) n
C9 H9a 1_555 0.980 n
C9 H9b 1_555 0.979 n
C10 N2 1_555 1.483(8) n
C10 H10a 1_555 0.980 n
C10 H10b 1_555 0.980 n
C11 C12 1_555 1.469(8) n
C11 C16 1_555 1.543(7) n
C11 N2 1_555 1.510(9) n
C11 H11 1_555 0.989 n
C12 C13 1_555 1.524(7) n
C12 O1 1_555 1.432(8) n
C12 H12 1_555 0.990 n
C13 C14 1_555 1.520(9) y
C13 H13a 1_555 0.981 n
C13 H13b 1_555 0.982 n
C14 C15 1_555 1.402(10) y
C14 C17 1_555 1.411(10) n
C15 C16 1_555 1.493(10) y
C15 C20 1_555 1.399(10) n
C16 H16a 1_555 0.979 n
C16 H16b 1_555 0.981 n
C17 C18 1_555 1.406(7) n
C17 H17 1_555 0.990 n
C18 C19 1_555 1.401(7) n
C18 H18 1_555 0.990 n
C19 C20 1_555 1.377(9) n
C19 H19 1_555 0.988 n
C20 N3 1_555 1.401(10) n
N3 H1N3 1_555 0.871 n
N3 H2N3 1_555 0.871 n
O1 H1o 1_555 0.821 n

loop_
_geom_hbond_atom_site_label_D
_geom_hbond_atom_site_label_H
_geom_hbond_atom_site_label_A
_geom_hbond_site_symmetry_A
_geom_hbond_distance_DH
_geom_hbond_distance_HA
_geom_hbond_distance_DA
_geom_hbond_angle_DHA
_geom_hbond_publ_flag
O1 H1O N2 . 0.82 2.33 2.698(12) 108 y
N3 H1N3 O1 -2_544 0.87 2.26 3.112(8) 166 y
C18 H18 N3 2_546 0.99 2.60 3.537(11) 158 y
C7 H7a Cg4 1_565 0.98 2.88 3.605(6) 132 y

loop_
_geom_torsion_atom_site_label_1
_geom_torsion_atom_site_label_2
_geom_torsion_atom_site_label_3
_geom_torsion_atom_site_label_4
_geom_torsion
_geom_torsion_publ_flag
C7 N1 C9 C10 52.2(8) n
C7 N1 C6 C1 145.5(9) n
C6 N1 C9 C10 -157.6(7) n
C9 N1 C7 C8 -49.6(8) n
C9 N1 C6 C5 171.5(8) n
C6 N1 C7 C8 159.0(7) n
C9 N1 C6 C1 -4.9(14) n
C7 N1 C6 C5 -38.1(12) y
C11 N2 C8 C7 162.7(5) n
C10 N2 C8 C7 -65.4(6) n
C8 N2 C11 C12 -154.5(5) y
C10 N2 C11 C16 -38.5(9) n
C8 N2 C10 C9 66.7(6) n
C11 N2 C10 C9 -175.4(6) n
C8 N2 C11 C16 80.2(6) n
C10 N2 C11 C12 86.8(8) n
C6 C1 C2 C3 2.5(12) n
C2 C1 C6 N1 173.2(8) n
C2 C1 C6 C5 -3.2(14) n
C1 C2 C3 C4 0.8(12) n
C2 C3 C4 C5 -3.3(12) n
C3 C4 C5 C6 2.5(13) n
C4 C5 C6 C1 0.8(14) n
C4 C5 C6 N1 -175.7(9) n
N1 C7 C8 N2 55.7(7) n
N1 C9 C10 N2 -60.1(7) n
N2 C11 C12 O1 56.3(7) n
N2 C11 C12 C13 176.4(5) n
C16 C11 C12 O1 179.1(6) n
C16 C11 C12 C13 -60.8(6) n
N2 C11 C16 C15 169.1(7) n
C12 C11 C16 C15 48.8(7) n
O1 C12 C13 C14 157.6(6) n
C11 C12 C13 C14 38.3(7) n
C12 C13 C14 C15 -7.3(11) n
C12 C13 C14 C17 163.5(7) n
C13 C14 C15 C16 -4.3(14) n
C13 C14 C15 C20 169.3(8) y
C17 C14 C15 C16 -174.2(9) y
C17 C14 C15 C20 -0.5(15) n
C13 C14 C17 C18 -169.4(8) n
C15 C14 C17 C18 1.0(15) n
C14 C15 C16 C11 -15.0(11) n
C20 C15 C16 C11 172.0(9) n
C14 C15 C20 N3 176.9(8) n
C14 C15 C20 C19 1.8(15) n
C16 C15 C20 N3 -9.5(14) n
C16 C15 C20 C19 175.4(9) n
C14 C17 C18 C19 -2.5(14) n
C17 C18 C19 C20 3.6(14) n
C18 C19 C20 N3 -178.5(8) n
C18 C19 C20 C15 -3.4(16) n
